data_1513409
loop_
_publ_author_name
'Palysaeva, Nadezhda V.'
'Kumpan, Katerina P.'
'Struchkova, Marina I.'
'Dalinger, Igor L.'
'Kormanov, Aleksandr V.'
'Aleksandrova, Nataly S.'
'Chernyshev, Victor M.'
'Pyreu, Dmitrii F.'
'Suponitsky, Kyrill Yu'
'Sheremetev, Aleksei B.'

_publ_section_title
;
 A Direct Approach to a
 6-Hetarylamino[1,2,4]triazolo[4,3-b][1,2,4,5]tetrazine Library.
;
_journal_issue 2
_journal_name_full 'Organic letters'
_journal_page_first 406
_journal_page_last 409
_journal_paper_doi 10.1021/ol403308h
_journal_volume 16
_journal_year 2014
_chemical_formula_moiety 'C7 H5 N13 O, 4(H2 O)'
_chemical_formula_sum 'C7 H13 N13 O5'
_chemical_formula_weight 359.30
_chemical_name_systematic
; 
 ? 
;
_space_group_IT_number 2
_symmetry_cell_setting triclinic
_symmetry_space_group_name_Hall '-P 1'
_symmetry_space_group_name_H-M 'P -1'
_atom_sites_solution_hydrogens difmap
_atom_sites_solution_primary direct
_atom_sites_solution_secondary difmap
_audit_creation_method SHELXL-97
_cell_angle_alpha 92.2050(10)
_cell_angle_beta 97.4160(10)
_cell_angle_gamma 108.6690(10)
_cell_formula_units_Z 2
_cell_length_a 7.4468(5)
_cell_length_b 8.4992(6)
_cell_length_c 12.6276(9)
_cell_measurement_reflns_used 4142
_cell_measurement_temperature 100(2)
_cell_measurement_theta_max 32.65
_cell_measurement_theta_min 2.54
_cell_volume 748.13(9)
_computing_cell_refinement 'SAINT (Bruker, 2009)'
_computing_data_collection 'APEX (Bruker, 2009)'
_computing_data_reduction 'SAINT (Bruker, 2009)'
_computing_molecular_graphics 'SHELXTL (Sheldrick, 2008)'
_computing_publication_material 'SHELXTL (Sheldrick, 2008) and PLATON (Spek, 2009)'
_computing_structure_refinement 'SHELXTL (Sheldrick, 2008)'
_computing_structure_solution 'SHELXTL (Sheldrick, 2008)'
_diffrn_ambient_temperature 100(2)
_diffrn_measured_fraction_theta_full 0.988
_diffrn_measured_fraction_theta_max 0.988
_diffrn_measurement_device_type 'Bruker APEX-II CCD'
_diffrn_measurement_method '\f and \w scans'
_diffrn_radiation_monochromator graphite
_diffrn_radiation_source 'sealed tube'
_diffrn_radiation_type MoK\a
_diffrn_radiation_wavelength 0.71073
_diffrn_reflns_av_R_equivalents 0.0222
_diffrn_reflns_av_sigmaI/netI 0.0329
_diffrn_reflns_limit_h_max 11
_diffrn_reflns_limit_h_min -11
_diffrn_reflns_limit_k_max 12
_diffrn_reflns_limit_k_min -12
_diffrn_reflns_limit_l_max 18
_diffrn_reflns_limit_l_min -18
_diffrn_reflns_number 10765
_diffrn_reflns_theta_full 32.00
_diffrn_reflns_theta_max 32.00
_diffrn_reflns_theta_min 1.63
_diffrn_standards_decay_% 0
_diffrn_standards_number 0
_exptl_absorpt_coefficient_mu 0.135
_exptl_absorpt_correction_type none
_exptl_crystal_colour yellow
_exptl_crystal_density_diffrn 1.595
_exptl_crystal_density_method 'not measured'
_exptl_crystal_description prizm
_exptl_crystal_F_000 372
_exptl_crystal_size_max 0.30
_exptl_crystal_size_mid 0.25
_exptl_crystal_size_min 0.22
_refine_diff_density_max 0.412
_refine_diff_density_min -0.283
_refine_diff_density_rms 0.062
_refine_ls_extinction_method none
_refine_ls_goodness_of_fit_ref 1.022
_refine_ls_hydrogen_treatment refall
_refine_ls_matrix_type full
_refine_ls_number_parameters 278
_refine_ls_number_reflns 5123
_refine_ls_number_restraints 0
_refine_ls_restrained_S_all 1.022
_refine_ls_R_factor_all 0.0512
_refine_ls_R_factor_gt 0.0398
_refine_ls_shift/su_max 0.000
_refine_ls_shift/su_mean 0.000
_refine_ls_structure_factor_coef Fsqd
_refine_ls_weighting_details 'calc w=1/[\s^2^(Fo^2^)+(0.0517P)^2^+0.1973P] where P=(Fo^2^+2Fc^2^)/3'
_refine_ls_weighting_scheme calc
_refine_ls_wR_factor_gt 0.0949
_refine_ls_wR_factor_ref 0.1038
_reflns_number_gt 4184
_reflns_number_total 5123
_reflns_threshold_expression I>2\s(I)
_cod_data_source_file ol403308h_si_004.cif
_cod_data_source_block sh200
_cod_depositor_comments
;
The following automatic conversions were performed:

'_symmetry_cell_setting' value 'Triclinic' changed to 'triclinic'
according to
/usr/data/users/saulius/automatic-downloads/current/ACS/lib/dictionaries/cif_core.dic
dictionary named 'cif_core.dic' version 2.4.2 from 2011-04-26.

Automatic conversion script
Id: cif_fix_values 2281 2013-09-26 08:29:07Z andrius 
;
_cod_original_cell_volume 748.12(9)
_cod_database_code 1513409

loop_
_symmetry_equiv_pos_as_xyz
'x, y, z'
'-x, -y, -z'

loop_
_atom_site_label
_atom_site_type_symbol
_atom_site_fract_x
_atom_site_fract_y
_atom_site_fract_z
_atom_site_U_iso_or_equiv
_atom_site_adp_type
_atom_site_occupancy
_atom_site_symmetry_multiplicity
_atom_site_calc_flag
O1 O 0.09103(12) 0.87235(10) 0.28197(6) 0.01762(16) Uani 1 1 d
N1 N 0.69214(14) 0.96442(12) -0.05909(7) 0.01679(18) Uani 1 1 d
N2 N 0.83547(14) 1.09397(12) -0.00129(8) 0.01701(18) Uani 1 1 d
N3 N 0.70965(13) 0.92273(11) 0.11343(7) 0.01263(16) Uani 1 1 d
N4 N 0.66510(13) 0.84420(11) 0.20308(7) 0.01264(16) Uani 1 1 d
N5 N 0.42527(13) 0.63346(11) 0.07575(7) 0.01359(17) Uani 1 1 d
N6 N 0.47098(13) 0.71379(11) -0.00646(7) 0.01455(17) Uani 1 1 d
N7 N 0.46888(13) 0.59606(11) 0.25397(7) 0.01280(16) Uani 1 1 d
N8 N 0.53142(12) 0.65695(11) 0.35996(7) 0.01168(16) Uani 1 1 d
N9 N 0.68360(13) 0.68711(12) 0.52324(7) 0.01492(17) Uani 1 1 d
N10 N 0.53786(13) 0.75723(11) 0.52341(7) 0.01419(17) Uani 1 1 d
N11 N 0.23369(13) 0.80338(12) 0.28662(7) 0.01628(18) Uani 1 1 d
N12 N 0.05939(14) 0.91222(12) 0.38527(8) 0.01657(18) Uani 1 1 d
N13 N 0.19169(16) 0.88197(14) 0.55923(8) 0.0214(2) Uani 1 1 d
C1 C 0.61799(15) 0.86093(13) 0.01211(8) 0.01381(19) Uani 1 1 d
C2 C 0.84540(15) 1.06798(13) 0.10233(9) 0.01533(19) Uani 1 1 d
C3 C 0.52750(14) 0.70160(12) 0.17752(8) 0.01186(18) Uani 1 1 d
C4 C 0.67614(15) 0.62816(13) 0.42523(8) 0.01406(19) Uani 1 1 d
C5 C 0.44896(14) 0.73866(12) 0.42460(8) 0.01213(18) Uani 1 1 d
C6 C 0.29171(14) 0.79902(13) 0.38838(8) 0.01281(18) Uani 1 1 d
C7 C 0.18239(15) 0.86750(13) 0.45181(9) 0.01429(19) Uani 1 1 d
O1W O 0.53055(13) 0.18143(11) 0.26315(7) 0.01966(17) Uani 1 1 d
O2W O 0.14213(12) 0.34929(10) 0.26889(7) 0.01648(16) Uani 1 1 d
O3W O 0.84438(12) 0.46361(11) 0.25133(7) 0.01968(17) Uani 1 1 d
O4W O 0.86093(13) 0.63597(11) 0.06814(7) 0.02081(18) Uani 1 1 d
H4 H 0.758(2) 0.5719(19) 0.3991(12) 0.022(4) Uiso 1 1 d
H2 H 0.928(2) 1.135(2) 0.1580(13) 0.022(4) Uiso 1 1 d
H7 H 0.360(3) 0.515(2) 0.2450(14) 0.034(5) Uiso 1 1 d
H13A H 0.124(3) 0.936(2) 0.5848(14) 0.032(4) Uiso 1 1 d
H13B H 0.286(3) 0.868(2) 0.5995(15) 0.035(5) Uiso 1 1 d
H1W1 H 0.473(3) 0.186(3) 0.3159(18) 0.048(6) Uiso 1 1 d
H1W2 H 0.446(3) 0.129(3) 0.2110(17) 0.046(6) Uiso 1 1 d
H2W1 H 0.168(2) 0.328(2) 0.3339(15) 0.032(4) Uiso 1 1 d
H2W2 H 0.047(3) 0.391(2) 0.2702(16) 0.043(5) Uiso 1 1 d
H3W1 H 0.740(3) 0.381(2) 0.2403(15) 0.034(5) Uiso 1 1 d
H3W2 H 0.853(3) 0.516(2) 0.1937(17) 0.041(5) Uiso 1 1 d
H4W1 H 0.814(3) 0.572(3) 0.0081(17) 0.046(6) Uiso 1 1 d
H4W2 H 0.964(3) 0.708(3) 0.0519(16) 0.045(5) Uiso 1 1 d

loop_
_atom_site_aniso_label
_atom_site_aniso_U_11
_atom_site_aniso_U_22
_atom_site_aniso_U_33
_atom_site_aniso_U_23
_atom_site_aniso_U_13
_atom_site_aniso_U_12
O1 0.0187(4) 0.0231(4) 0.0136(4) 0.0014(3) 0.0004(3) 0.0113(3)
N1 0.0177(4) 0.0164(4) 0.0130(4) 0.0021(3) 0.0011(3) 0.0016(3)
N2 0.0175(4) 0.0152(4) 0.0157(4) 0.0015(3) 0.0013(3) 0.0022(3)
N3 0.0138(4) 0.0130(4) 0.0100(4) 0.0011(3) 0.0009(3) 0.0032(3)
N4 0.0142(4) 0.0134(4) 0.0092(4) 0.0012(3) 0.0014(3) 0.0031(3)
N5 0.0145(4) 0.0150(4) 0.0099(4) -0.0006(3) 0.0002(3) 0.0037(3)
N6 0.0153(4) 0.0154(4) 0.0111(4) 0.0008(3) 0.0008(3) 0.0031(3)
N7 0.0141(4) 0.0132(4) 0.0084(4) -0.0004(3) 0.0003(3) 0.0015(3)
N8 0.0122(4) 0.0140(4) 0.0086(4) 0.0008(3) 0.0011(3) 0.0041(3)
N9 0.0136(4) 0.0178(4) 0.0131(4) 0.0026(3) 0.0003(3) 0.0053(3)
N10 0.0138(4) 0.0169(4) 0.0113(4) 0.0012(3) 0.0009(3) 0.0047(3)
N11 0.0160(4) 0.0202(4) 0.0141(4) 0.0016(3) 0.0009(3) 0.0086(3)
N12 0.0170(4) 0.0202(4) 0.0136(4) 0.0005(3) 0.0014(3) 0.0079(3)
N13 0.0249(5) 0.0332(6) 0.0127(4) 0.0023(4) 0.0030(4) 0.0186(4)
C1 0.0150(4) 0.0145(4) 0.0104(4) 0.0002(3) 0.0003(3) 0.0035(4)
C2 0.0151(5) 0.0133(4) 0.0146(5) 0.0002(4) 0.0010(4) 0.0011(4)
C3 0.0119(4) 0.0139(4) 0.0102(4) 0.0003(3) 0.0016(3) 0.0048(3)
C4 0.0122(4) 0.0156(4) 0.0137(4) 0.0026(3) 0.0008(3) 0.0038(4)
C5 0.0120(4) 0.0127(4) 0.0113(4) 0.0016(3) 0.0025(3) 0.0031(3)
C6 0.0126(4) 0.0126(4) 0.0125(4) 0.0010(3) 0.0017(3) 0.0030(3)
C7 0.0141(4) 0.0146(4) 0.0140(5) 0.0008(3) 0.0021(3) 0.0046(4)
O1W 0.0196(4) 0.0242(4) 0.0130(4) 0.0003(3) 0.0015(3) 0.0048(3)
O2W 0.0157(4) 0.0189(4) 0.0135(4) 0.0021(3) -0.0001(3) 0.0047(3)
O3W 0.0174(4) 0.0212(4) 0.0198(4) 0.0032(3) 0.0025(3) 0.0056(3)
O4W 0.0210(4) 0.0187(4) 0.0175(4) 0.0001(3) 0.0023(3) -0.0004(3)

loop_
_atom_type_symbol
_atom_type_description
_atom_type_scat_dispersion_real
_atom_type_scat_dispersion_imag
_atom_type_scat_source
C C 0.0033 0.0016 'International Tables Vol C Tables 4.2.6.8 and 6.1.1.4'
H H 0.0000 0.0000 'International Tables Vol C Tables 4.2.6.8 and 6.1.1.4'
N N 0.0061 0.0033 'International Tables Vol C Tables 4.2.6.8 and 6.1.1.4'
O O 0.0106 0.0060 'International Tables Vol C Tables 4.2.6.8 and 6.1.1.4'

loop_
_geom_angle_atom_site_label_1
_geom_angle_atom_site_label_2
_geom_angle_atom_site_label_3
_geom_angle
N11 O1 N12 110.82(8)
C1 N1 N2 105.71(9)
C2 N2 N1 109.36(9)
C2 N3 N4 130.14(9)
C2 N3 C1 105.96(9)
N4 N3 C1 123.90(9)
C3 N4 N3 110.25(8)
N6 N5 C3 118.90(9)
N5 N6 C1 116.73(9)
C3 N7 N8 117.74(8)
C3 N7 H7 123.3(12)
N8 N7 H7 112.7(12)
C4 N8 C5 105.80(8)
C4 N8 N7 125.66(9)
C5 N8 N7 128.08(9)
C4 N9 N10 107.56(8)
C5 N10 N9 107.37(8)
C6 N11 O1 106.26(9)
C7 N12 O1 105.78(8)
C7 N13 H13A 117.0(12)
C7 N13 H13B 119.9(12)
H13A N13 H13B 120.1(17)
N1 C1 N6 127.88(10)
N1 C1 N3 110.40(9)
N6 C1 N3 121.72(9)
N2 C2 N3 108.57(9)
N2 C2 H2 127.5(10)
N3 C2 H2 123.9(10)
N4 C3 N7 120.46(9)
N4 C3 N5 128.42(9)
N7 C3 N5 111.11(9)
N9 C4 N8 109.96(9)
N9 C4 H4 127.6(9)
N8 C4 H4 122.4(9)
N10 C5 N8 109.32(9)
N10 C5 C6 125.55(9)
N8 C5 C6 125.11(9)
N11 C6 C7 109.47(9)
N11 C6 C5 121.92(9)
C7 C6 C5 128.56(9)
N12 C7 N13 123.33(10)
N12 C7 C6 107.67(9)
N13 C7 C6 128.96(10)
H1W1 O1W H1W2 107.0(19)
H2W1 O2W H2W2 104.4(17)
H3W1 O3W H3W2 107.7(18)
H4W1 O4W H4W2 102.2(17)

loop_
_geom_bond_atom_site_label_1
_geom_bond_atom_site_label_2
_geom_bond_distance
O1 N11 1.3641(12)
O1 N12 1.4030(12)
N1 C1 1.3285(14)
N1 N2 1.3671(13)
N2 C2 1.3320(14)
N3 C2 1.3478(13)
N3 N4 1.3604(12)
N3 C1 1.3682(13)
N4 C3 1.3086(13)
N5 N6 1.2871(12)
N5 C3 1.4051(13)
N6 C1 1.3610(13)
N7 C3 1.3609(13)
N7 N8 1.3811(12)
N7 H7 0.868(18)
N8 C4 1.3623(13)
N8 C5 1.3727(13)
N9 C4 1.3047(14)
N9 N10 1.3956(13)
N10 C5 1.3133(13)
N11 C6 1.3076(13)
N12 C7 1.3184(14)
N13 C7 1.3481(14)
N13 H13A 0.864(18)
N13 H13B 0.856(19)
C2 H2 0.910(16)
C4 H4 0.965(16)
C5 C6 1.4519(14)
C6 C7 1.4418(15)
O1W H1W1 0.84(2)
O1W H1W2 0.85(2)
O2W H2W1 0.859(19)
O2W H2W2 0.89(2)
O3W H3W1 0.86(2)
O3W H3W2 0.87(2)
O4W H4W1 0.88(2)
O4W H4W2 0.87(2)

loop_
_geom_hbond_atom_site_label_D
_geom_hbond_atom_site_label_H
_geom_hbond_atom_site_label_A
_geom_hbond_site_symmetry_A
_geom_hbond_distance_DH
_geom_hbond_distance_HA
_geom_hbond_distance_DA
_geom_hbond_angle_DHA
N7 H7 O2W 1_555 0.87(2) 1.85(2) 2.6901(12) 163(2)
N13 H13A N12 2_576 0.86(2) 2.21(2) 3.0634(14) 168(2)
N13 H13B O1W 2_666 0.86(2) 2.21(2) 3.0346(14) 163(2)
O1W H1W1 N10 2_666 0.84(2) 2.09(2) 2.8656(13) 154(2)
O1W H1W2 N1 2_665 0.85(2) 2.05(2) 2.8743(13) 163(2)
O2W H2W1 N9 2_666 0.86(2) 2.02(2) 2.8478(12) 161(2)
O2W H2W2 O3W 1_455 0.89(2) 1.80(2) 2.6793(12) 171(2)
O3W H3W1 O1W 1_555 0.86(2) 1.96(2) 2.7866(13) 161(2)
O3W H3W2 O4W 1_555 0.87(2) 1.91(2) 2.7805(13) 177(2)
O4W H4W1 N5 2_665 0.88(2) 2.18(2) 2.9399(13) 145(2)
O4W H4W2 N2 2_775 0.87(2) 2.05(2) 2.9003(13) 167(2)

loop_
_geom_torsion_atom_site_label_1
_geom_torsion_atom_site_label_2
_geom_torsion_atom_site_label_3
_geom_torsion_atom_site_label_4
_geom_torsion
C1 N1 N2 C2 -0.27(12)
C2 N3 N4 C3 -177.50(10)
C1 N3 N4 C3 1.62(14)
C3 N5 N6 C1 0.21(14)
C3 N7 N8 C4 -101.54(12)
C3 N7 N8 C5 87.47(13)
C4 N9 N10 C5 -0.50(11)
N12 O1 N11 C6 -0.05(11)
N11 O1 N12 C7 0.01(11)
N2 N1 C1 N6 179.86(10)
N2 N1 C1 N3 0.60(12)
N5 N6 C1 N1 179.19(10)
N5 N6 C1 N3 -1.63(15)
C2 N3 C1 N1 -0.70(12)
N4 N3 C1 N1 179.99(9)
C2 N3 C1 N6 179.99(10)
N4 N3 C1 N6 0.68(16)
N1 N2 C2 N3 -0.16(12)
N4 N3 C2 N2 179.76(10)
C1 N3 C2 N2 0.51(12)
N3 N4 C3 N7 175.30(9)
N3 N4 C3 N5 -3.29(15)
N8 N7 C3 N4 12.31(14)
N8 N7 C3 N5 -168.88(8)
N6 N5 C3 N4 2.55(16)
N6 N5 C3 N7 -176.14(9)
N10 N9 C4 N8 0.25(12)
C5 N8 C4 N9 0.08(12)
N7 N8 C4 N9 -172.56(9)
N9 N10 C5 N8 0.55(11)
N9 N10 C5 C6 -177.83(9)
C4 N8 C5 N10 -0.39(11)
N7 N8 C5 N10 172.01(9)
C4 N8 C5 C6 177.99(10)
N7 N8 C5 C6 -9.61(16)
O1 N11 C6 C7 0.07(12)
O1 N11 C6 C5 -177.60(9)
N10 C5 C6 N11 167.15(10)
N8 C5 C6 N11 -10.97(16)
N10 C5 C6 C7 -10.04(17)
N8 C5 C6 C7 171.84(10)
O1 N12 C7 N13 -178.02(10)
O1 N12 C7 C6 0.04(11)
N11 C6 C7 N12 -0.07(12)
C5 C6 C7 N12 177.40(10)
N11 C6 C7 N13 177.84(11)
C5 C6 C7 N13 -4.69(19)
